data_2220157
loop_
_publ_author_name
'Elnagar, Hassan Y.'
'Sabahi, Mahmood'
'Gatto, Vince J.'
'Fronczek, Frank R.'

_publ_section_title
;
 2,5-Bis(1,1,3,3-tetramethylbutyl)thiophene
;
_journal_coeditor_code FB2113
_journal_issue 12
_journal_name_full 'Acta Crystallographica Section E'
_journal_page_first o2396
_journal_paper_doi 10.1107/S1600536808037434
_journal_volume 64
_journal_year 2008
_chemical_formula_iupac 'C20 H36 S'
_chemical_formula_moiety 'C20 H36 S'
_chemical_formula_sum 'C20 H36 S'
_chemical_formula_weight 308.55
_chemical_melting_point_gt 309.9
_chemical_melting_point_lt 311.1
_chemical_name_systematic
;
2,5-bis(1,1,3,3-tetramethylbutyl)thiophene
;
_space_group_IT_number 7
_symmetry_cell_setting monoclinic
_symmetry_space_group_name_Hall 'P -2yc'
_symmetry_space_group_name_H-M 'P 1 c 1'
_atom_sites_solution_hydrogens difmap
_atom_sites_solution_primary direct
_atom_sites_solution_secondary difmap
_audit_creation_method SHELXL-97
_cell_angle_alpha 90
_cell_angle_beta 105.059(2)
_cell_angle_gamma 90
_cell_formula_units_Z 4
_cell_length_a 21.2367(6)
_cell_length_b 7.9954(2)
_cell_length_c 11.7987(3)
_cell_measurement_reflns_used 5236
_cell_measurement_temperature 90.0(5)
_cell_measurement_theta_max 67.5
_cell_measurement_theta_min 5.5
_cell_volume 1934.57(9)
_computing_cell_refinement 'APEX2 (Bruker, 2006)'
_computing_data_collection 'APEX2 (Bruker, 2006)'
_computing_data_reduction 'APEX2 (Bruker, 2006) and ROTAX (Cooper <i>et al.</i>, 2002)'
_computing_molecular_graphics 'ORTEP-3 for Windows (Farrugia, 1997) and <i>CrystMol</i> (Duchamp, 2005)'
_computing_publication_material 'SHELXTL (Sheldrick, 2008)'
_computing_structure_refinement 'SHELXL97 (Sheldrick, 2008)'
_computing_structure_solution 'SHELXS97 (Sheldrick, 2008)'
_diffrn_ambient_temperature 90.0(5)
_diffrn_measured_fraction_theta_full 0.959
_diffrn_measured_fraction_theta_max 0.959
_diffrn_measurement_device_type 'Bruker Kappa APEXII'
_diffrn_measurement_method '\f and \w'
_diffrn_radiation_monochromator graphite
_diffrn_radiation_source 'fine-focus sealed tube'
_diffrn_radiation_type CuK\a
_diffrn_radiation_wavelength 1.54178
_diffrn_reflns_av_R_equivalents 0.029
_diffrn_reflns_av_sigmaI/netI 0.0553
_diffrn_reflns_limit_h_max 25
_diffrn_reflns_limit_h_min -25
_diffrn_reflns_limit_k_max 9
_diffrn_reflns_limit_k_min -9
_diffrn_reflns_limit_l_max 14
_diffrn_reflns_limit_l_min -14
_diffrn_reflns_number 9297
_diffrn_reflns_theta_full 68.0
_diffrn_reflns_theta_max 68.0
_diffrn_reflns_theta_min 5.5
_diffrn_standards_decay_% 0
_diffrn_standards_interval_count 0
_diffrn_standards_interval_time 0
_diffrn_standards_number 0
_exptl_absorpt_coefficient_mu 1.404
_exptl_absorpt_correction_T_max 0.872
_exptl_absorpt_correction_T_min 0.766
_exptl_absorpt_correction_type multi-scan
_exptl_absorpt_process_details '(SADABS; Sheldrick, 2004)'
_exptl_crystal_colour colourless
_exptl_crystal_density_diffrn 1.059
_exptl_crystal_density_method 'not measured'
_exptl_crystal_description plate
_exptl_crystal_F_000 688
_exptl_crystal_size_max 0.20
_exptl_crystal_size_mid 0.15
_exptl_crystal_size_min 0.10
_refine_diff_density_max 1.11
_refine_diff_density_min -0.42
_refine_ls_abs_structure_details
;
2248/609 Friedel pairs corresponding to each component
of the non-merohedral twin.
;
_refine_ls_extinction_coef 0.0051(6)
_refine_ls_extinction_expression Fc^*^=kFc[1+0.001xFc^2^\l^3^/sin(2\q)]^-1/4^
_refine_ls_extinction_method 'SHELXL97 (Sheldrick, 2008)'
_refine_ls_goodness_of_fit_ref 1.080
_refine_ls_hydrogen_treatment constr
_refine_ls_matrix_type full
_refine_ls_number_constraints 268
_refine_ls_number_parameters 403
_refine_ls_number_reflns 9297
_refine_ls_number_restraints 2
_refine_ls_restrained_S_all 1.080
_refine_ls_R_factor_all 0.071
_refine_ls_R_factor_gt 0.070
_refine_ls_shift/su_max 0.001
_refine_ls_shift/su_mean 0.000
_refine_ls_structure_factor_coef Fsqd
_refine_ls_weighting_details 'calc w=1/[\s^2^(Fo^2^)+(0.0988P)^2^+3.4793P] where P=(Fo^2^+2Fc^2^)/3'
_refine_ls_weighting_scheme calc
_refine_ls_wR_factor_gt 0.181
_refine_ls_wR_factor_ref 0.182
_reflns_number_gt 9129
_reflns_number_total 9297
_reflns_threshold_expression I>2\s(I)
_cod_data_source_file fb2113.cif
_cod_data_source_block I
_cod_depositor_comments
;
The following automatic conversions were performed:
'_symmetry_cell_setting' value 'Monoclinic' changed to 'monoclinic'
according to '/home/saulius/struct/CIF-dictionaries/cif_core.dic'
dictionary named 'cif_core.dic' version 2.4.1 from 2010-06-29.

Automatic conversion script
Id: cif_fix_enum 1527 2010-12-29 10:47:43Z saulius 

The following automatic conversions were performed:

'_symmetry_cell_setting' value 'Monoclinic' changed to 'monoclinic'
according to /home/saulius/struct/CIF-dictionaries/cif_core.dic
dictionary named 'cif_core.dic' version 2.4.1 from 2010-06-29.

Automatic conversion script
Id: cif_fix_values 1715 2011-07-08 13:25:40Z adriana 
;
_cod_original_sg_symbol_H-M 'P c'
_cod_database_code 2220157
_cod_database_fobs_code 2220157

loop_
_symmetry_equiv_pos_as_xyz
'x, y, z'
'x, -y, z+1/2'

loop_
_atom_site_type_symbol
_atom_site_label
_atom_site_fract_x
_atom_site_fract_y
_atom_site_fract_z
_atom_site_U_iso_or_equiv
_atom_site_adp_type
_atom_site_calc_flag
_atom_site_refinement_flags
_atom_site_occupancy
S S1 0.74529(4) 0.37096(11) 0.09540(6) 0.0175(2) Uani d . 1
S S2 0.17907(4) 1.10233(10) 0.07647(7) 0.0163(2) Uani d . 1
C C1 0.68069(18) 0.2661(4) 0.1298(3) 0.0186(8) Uani d . 1
C C2 0.69312(17) 0.2494(5) 0.2480(3) 0.0174(7) Uani d . 1
H H2 0.6645 0.1927 0.2850 0.021 Uiso calc R 1
C C3 0.75267(17) 0.3243(5) 0.3119(3) 0.0175(7) Uani d . 1
H H3 0.7670 0.3249 0.3952 0.021 Uiso calc R 1
C C4 0.78701(18) 0.3949(4) 0.2414(3) 0.0168(8) Uani d . 1
C C5 0.62285(19) 0.2072(5) 0.0327(4) 0.0216(8) Uani d . 1
C C6 0.6476(2) 0.0883(5) -0.0492(4) 0.0264(9) Uani d . 1
H H6A 0.6753 0.0019 -0.0024 0.040 Uiso calc R 1
H H6B 0.6728 0.1520 -0.0931 0.040 Uiso calc R 1
H H6C 0.6103 0.0355 -0.1043 0.040 Uiso calc R 1
C C7 0.5769(2) 0.1051(5) 0.0870(4) 0.0255(9) Uani d . 1
H H7A 0.6001 0.0074 0.1275 0.038 Uiso calc R 1
H H7B 0.5392 0.0681 0.0250 0.038 Uiso calc R 1
H H7C 0.5620 0.1748 0.1433 0.038 Uiso calc R 1
C C8 0.58894(19) 0.3537(5) -0.0433(3) 0.0223(8) Uani d . 1
H H8A 0.5605 0.3035 -0.1153 0.027 Uiso calc R 1
H H8B 0.6235 0.4153 -0.0682 0.027 Uiso calc R 1
C C9 0.54724(18) 0.4873(5) -0.0015(3) 0.0207(8) Uani d . 1
C C10 0.5396(2) 0.6352(6) -0.0882(4) 0.0327(10) Uani d . 1
H H10A 0.5826 0.6820 -0.0854 0.049 Uiso calc R 1
H H10B 0.5122 0.7216 -0.0664 0.049 Uiso calc R 1
H H10C 0.5191 0.5957 -0.1679 0.049 Uiso calc R 1
C C11 0.4790(2) 0.4239(6) -0.0066(4) 0.0331(10) Uani d . 1
H H11A 0.4587 0.3812 -0.0855 0.050 Uiso calc R 1
H H11B 0.4527 0.5157 0.0116 0.050 Uiso calc R 1
H H11C 0.4817 0.3338 0.0508 0.050 Uiso calc R 1
C C12 0.5790(2) 0.5537(5) 0.1222(4) 0.0246(9) Uani d . 1
H H12A 0.6225 0.5973 0.1251 0.037 Uiso calc R 1
H H12B 0.5827 0.4626 0.1792 0.037 Uiso calc R 1
H H12C 0.5520 0.6434 0.1414 0.037 Uiso calc R 1
C C13 0.85485(16) 0.4777(4) 0.2767(3) 0.0157(7) Uani d . 1
C C14 0.90328(19) 0.3590(5) 0.2417(4) 0.0194(8) Uani d . 1
H H14A 0.8917 0.3466 0.1562 0.029 Uiso calc R 1
H H14B 0.9017 0.2495 0.2782 0.029 Uiso calc R 1
H H14C 0.9474 0.4051 0.2685 0.029 Uiso calc R 1
C C15 0.87649(19) 0.4946(5) 0.4099(3) 0.0209(8) Uani d . 1
H H15A 0.8439 0.5590 0.4370 0.031 Uiso calc R 1
H H15B 0.9186 0.5525 0.4326 0.031 Uiso calc R 1
H H15C 0.8809 0.3832 0.4457 0.031 Uiso calc R 1
C C16 0.85696(18) 0.6429(5) 0.2102(3) 0.0183(8) Uani d . 1
H H16A 0.8409 0.6164 0.1256 0.022 Uiso calc R 1
H H16B 0.9036 0.6724 0.2238 0.022 Uiso calc R 1
C C17 0.82107(18) 0.8068(5) 0.2308(3) 0.0183(7) Uani d . 1
C C18 0.8267(2) 0.9278(5) 0.1335(4) 0.0235(8) Uani d . 1
H H18A 0.8727 0.9440 0.1360 0.035 Uiso calc R 1
H H18B 0.8072 1.0355 0.1452 0.035 Uiso calc R 1
H H18C 0.8036 0.8814 0.0571 0.035 Uiso calc R 1
C C19 0.8539(2) 0.8900(5) 0.3479(4) 0.0306(10) Uani d . 1
H H19A 0.8420 0.8299 0.4117 0.046 Uiso calc R 1
H H19B 0.8393 1.0065 0.3468 0.046 Uiso calc R 1
H H19C 0.9013 0.8871 0.3602 0.046 Uiso calc R 1
C C20 0.74868(19) 0.7770(5) 0.2225(4) 0.0251(9) Uani d . 1
H H20A 0.7445 0.7036 0.2867 0.038 Uiso calc R 1
H H20B 0.7279 0.7240 0.1472 0.038 Uiso calc R 1
H H20C 0.7274 0.8842 0.2283 0.038 Uiso calc R 1
C C21 0.13402(18) 1.0878(4) 0.1789(3) 0.0151(7) Uani d . 1
C C22 0.16804(18) 1.1608(5) 0.2811(3) 0.0197(8) Uani d . 1
H H22 0.1522 1.1643 0.3492 0.024 Uiso calc R 1
C C23 0.22905(18) 1.2314(5) 0.2779(3) 0.0192(8) Uani d . 1
H H23 0.2569 1.2892 0.3419 0.023 Uiso calc R 1
C C24 0.24308(17) 1.2070(4) 0.1732(3) 0.0158(7) Uani d . 1
C C25 0.06682(16) 1.0086(4) 0.1492(3) 0.0126(7) Uani d . 1
C C26 0.01955(18) 1.1315(5) 0.0677(3) 0.0193(8) Uani d . 1
H H26A -0.0247 1.0856 0.0486 0.029 Uiso calc R 1
H H26B 0.0332 1.1475 -0.0048 0.029 Uiso calc R 1
H H26C 0.0202 1.2393 0.1076 0.029 Uiso calc R 1
C C27 0.04334(18) 0.9911(5) 0.2620(3) 0.0213(8) Uani d . 1
H H27A 0.0019 0.9301 0.2442 0.032 Uiso calc R 1
H H27B 0.0372 1.1025 0.2921 0.032 Uiso calc R 1
H H27C 0.0760 0.9297 0.3213 0.032 Uiso calc R 1
C C28 0.06434(18) 0.8429(5) 0.0803(3) 0.0168(7) Uani d . 1
H H28A 0.0842 0.8668 0.0148 0.020 Uiso calc R 1
H H28B 0.0177 0.8194 0.0442 0.020 Uiso calc R 1
C C29 0.09494(18) 0.6761(4) 0.1364(3) 0.0171(7) Uani d . 1
C C30 0.1644(2) 0.6973(6) 0.2128(5) 0.0354(11) Uani d . 1
H H30A 0.1635 0.7583 0.2844 0.053 Uiso calc R 1
H H30B 0.1901 0.7602 0.1693 0.053 Uiso calc R 1
H H30C 0.1841 0.5870 0.2337 0.053 Uiso calc R 1
C C31 0.0965(2) 0.5597(5) 0.0348(4) 0.0248(9) Uani d . 1
H H31A 0.0525 0.5492 -0.0173 0.037 Uiso calc R 1
H H31B 0.1123 0.4493 0.0656 0.037 Uiso calc R 1
H H31C 0.1258 0.6059 -0.0092 0.037 Uiso calc R 1
C C32 0.0529(2) 0.5926(5) 0.2079(4) 0.0289(9) Uani d . 1
H H32A 0.0521 0.6631 0.2755 0.043 Uiso calc R 1
H H32B 0.0713 0.4830 0.2355 0.043 Uiso calc R 1
H H32C 0.0084 0.5784 0.1586 0.043 Uiso calc R 1
C C33 0.30216(19) 1.2630(5) 0.1341(3) 0.0195(8) Uani d . 1
C C34 0.2808(2) 1.3824(6) 0.0277(4) 0.0288(9) Uani d . 1
H H34A 0.3194 1.4236 0.0056 0.043 Uiso calc R 1
H H34B 0.2568 1.4771 0.0487 0.043 Uiso calc R 1
H H34C 0.2526 1.3219 -0.0386 0.043 Uiso calc R 1
C C35 0.3491(2) 1.3595(5) 0.2330(4) 0.0247(9) Uani d . 1
H H35A 0.3886 1.3881 0.2089 0.037 Uiso calc R 1
H H35B 0.3608 1.2898 0.3037 0.037 Uiso calc R 1
H H35C 0.3280 1.4622 0.2497 0.037 Uiso calc R 1
C C36 0.33644(19) 1.1113(5) 0.0874(3) 0.0215(8) Uani d . 1
H H36A 0.3025 1.0570 0.0246 0.026 Uiso calc R 1
H H36B 0.3683 1.1606 0.0490 0.026 Uiso calc R 1
C C37 0.37233(18) 0.9698(5) 0.1674(3) 0.0210(8) Uani d . 1
C C38 0.3867(3) 0.8360(7) 0.0861(5) 0.0519(14) Uani d . 1
H H38A 0.4085 0.8869 0.0310 0.078 Uiso calc R 1
H H38B 0.3457 0.7845 0.0422 0.078 Uiso calc R 1
H H38C 0.4150 0.7503 0.1326 0.078 Uiso calc R 1
C C39 0.3342(2) 0.8904(6) 0.2456(5) 0.0410(12) Uani d . 1
H H39A 0.3214 0.9769 0.2942 0.062 Uiso calc R 1
H H39B 0.3615 0.8068 0.2963 0.062 Uiso calc R 1
H H39C 0.2951 0.8363 0.1969 0.062 Uiso calc R 1
C C40 0.4392(2) 1.0251(6) 0.2493(5) 0.0393(11) Uani d . 1
H H40A 0.4319 1.0848 0.3173 0.059 Uiso calc R 1
H H40B 0.4615 1.0990 0.2060 0.059 Uiso calc R 1
H H40C 0.4662 0.9262 0.2761 0.059 Uiso calc R 1

loop_
_atom_site_aniso_label
_atom_site_aniso_U_11
_atom_site_aniso_U_22
_atom_site_aniso_U_33
_atom_site_aniso_U_12
_atom_site_aniso_U_13
_atom_site_aniso_U_23
S1 0.0180(5) 0.0209(4) 0.0138(4) -0.0024(4) 0.0045(3) 0.0004(3)
S2 0.0143(4) 0.0216(4) 0.0125(4) -0.0029(4) 0.0026(3) -0.0002(3)
C1 0.0183(19) 0.0130(18) 0.0264(19) 0.0028(14) 0.0090(15) 0.0038(15)
C2 0.0122(17) 0.024(2) 0.0171(17) 0.0004(14) 0.0055(13) 0.0010(14)
C3 0.0132(17) 0.025(2) 0.0141(17) 0.0015(15) 0.0026(14) 0.0018(14)
C4 0.0184(19) 0.0170(19) 0.0163(18) 0.0050(14) 0.0068(15) 0.0008(13)
C5 0.0170(19) 0.026(2) 0.024(2) -0.0046(16) 0.0100(16) -0.0015(16)
C6 0.027(2) 0.027(2) 0.024(2) -0.0017(17) 0.0055(17) -0.0046(16)
C7 0.018(2) 0.027(2) 0.031(2) -0.0057(16) 0.0060(17) -0.0036(16)
C8 0.0159(19) 0.033(2) 0.0153(19) -0.0036(16) 0.0000(15) -0.0009(15)
C9 0.0164(19) 0.026(2) 0.0194(19) 0.0024(16) 0.0041(15) 0.0017(15)
C10 0.034(2) 0.031(2) 0.034(2) 0.0077(18) 0.0114(19) 0.0005(18)
C11 0.023(2) 0.040(3) 0.034(2) 0.0006(18) 0.0042(18) -0.0068(19)
C12 0.023(2) 0.023(2) 0.028(2) 0.0003(16) 0.0076(16) -0.0059(16)
C13 0.0097(17) 0.0151(18) 0.0193(18) 0.0008(13) -0.0018(13) 0.0009(14)
C14 0.0189(19) 0.0124(18) 0.028(2) 0.0020(14) 0.0073(16) 0.0022(14)
C15 0.019(2) 0.020(2) 0.023(2) -0.0028(15) 0.0052(15) 0.0050(15)
C16 0.0153(18) 0.028(2) 0.0118(17) -0.0026(15) 0.0041(14) 0.0023(14)
C17 0.0168(18) 0.0195(19) 0.0182(18) 0.0014(15) 0.0041(14) 0.0000(14)
C18 0.029(2) 0.0169(19) 0.026(2) -0.0016(16) 0.0086(17) 0.0004(16)
C19 0.044(3) 0.021(2) 0.025(2) 0.0002(18) 0.0053(19) -0.0029(16)
C20 0.021(2) 0.0202(19) 0.036(2) 0.0065(16) 0.0125(18) -0.0009(16)
C21 0.0177(18) 0.0157(18) 0.0120(17) 0.0032(14) 0.0040(14) 0.0024(13)
C22 0.0188(19) 0.0198(19) 0.0175(18) -0.0089(15) -0.0005(14) 0.0005(14)
C23 0.0204(19) 0.0164(19) 0.0199(18) -0.0001(14) 0.0040(15) -0.0009(14)
C24 0.0138(17) 0.0168(18) 0.0153(17) -0.0008(14) 0.0010(14) -0.0026(13)
C25 0.0083(16) 0.0186(18) 0.0094(15) -0.0010(13) -0.0006(12) 0.0017(13)
C26 0.0171(19) 0.0188(19) 0.0192(18) 0.0027(15) -0.0002(15) 0.0051(14)
C27 0.0141(19) 0.034(2) 0.0176(18) -0.0007(16) 0.0076(15) -0.0002(16)
C28 0.0149(18) 0.0193(19) 0.0151(17) -0.0015(14) 0.0018(14) -0.0012(14)
C29 0.0167(18) 0.0135(18) 0.0203(18) -0.0030(14) 0.0036(14) 0.0049(14)
C30 0.026(2) 0.023(2) 0.048(3) -0.0025(17) -0.0079(19) 0.0043(19)
C31 0.030(2) 0.019(2) 0.027(2) -0.0021(17) 0.0121(18) 0.0012(16)
C32 0.040(3) 0.024(2) 0.030(2) -0.0017(18) 0.0218(19) 0.0046(17)
C33 0.0166(19) 0.026(2) 0.0138(18) -0.0021(15) -0.0003(14) -0.0020(15)
C34 0.021(2) 0.031(2) 0.034(2) -0.0057(16) 0.0051(17) 0.0137(18)
C35 0.019(2) 0.026(2) 0.031(2) -0.0070(16) 0.0078(16) -0.0029(16)
C36 0.0164(19) 0.033(2) 0.0201(19) -0.0083(16) 0.0144(15) -0.0031(16)
C37 0.0117(18) 0.028(2) 0.0233(19) -0.0023(15) 0.0046(15) -0.0083(16)
C38 0.060(4) 0.054(3) 0.039(3) 0.017(3) 0.008(3) -0.020(3)
C39 0.024(2) 0.044(3) 0.061(3) 0.009(2) 0.022(2) 0.029(2)
C40 0.021(2) 0.042(3) 0.048(3) -0.009(2) -0.005(2) 0.003(2)

loop_
_atom_type_symbol
_atom_type_description
_atom_type_scat_dispersion_real
_atom_type_scat_dispersion_imag
_atom_type_scat_source
C C 0.0181 0.0091 'International Tables Vol C Tables 4.2.6.8 and 6.1.1.4'
H H 0.0000 0.0000 'International Tables Vol C Tables 4.2.6.8 and 6.1.1.4'
S S 0.3331 0.5567 'International Tables Vol C Tables 4.2.6.8 and 6.1.1.4'

loop_
_geom_angle_atom_site_label_1
_geom_angle_atom_site_label_2
_geom_angle_atom_site_label_3
_geom_angle
C4 S1 C1 92.98(18)
C21 S2 C24 93.08(17)
C2 C1 C5 130.3(3)
C2 C1 S1 109.4(3)
C5 C1 S1 120.3(3)
C1 C2 C3 114.3(3)
C1 C2 H2 122.8
C3 C2 H2 122.8
C4 C3 C2 113.1(3)
C4 C3 H3 123.4
C2 C3 H3 123.4
C3 C4 C13 128.6(3)
C3 C4 S1 110.2(3)
C13 C4 S1 121.1(3)
C1 C5 C7 109.1(3)
C1 C5 C6 108.9(3)
C7 C5 C6 106.9(3)
C1 C5 C8 111.6(3)
C7 C5 C8 113.4(3)
C6 C5 C8 106.7(3)
C5 C6 H6A 109.5
C5 C6 H6B 109.5
H6A C6 H6B 109.5
C5 C6 H6C 109.5
H6A C6 H6C 109.5
H6B C6 H6C 109.5
C5 C7 H7A 109.5
C5 C7 H7B 109.5
H7A C7 H7B 109.5
C5 C7 H7C 109.5
H7A C7 H7C 109.5
H7B C7 H7C 109.5
C5 C8 C9 124.1(3)
C5 C8 H8A 106.3
C9 C8 H8A 106.3
C5 C8 H8B 106.3
C9 C8 H8B 106.3
H8A C8 H8B 106.4
C11 C9 C12 109.4(3)
C11 C9 C10 107.1(4)
C12 C9 C10 108.1(3)
C11 C9 C8 112.0(3)
C12 C9 C8 113.3(3)
C10 C9 C8 106.7(3)
C9 C10 H10A 109.5
C9 C10 H10B 109.5
H10A C10 H10B 109.5
C9 C10 H10C 109.5
H10A C10 H10C 109.5
H10B C10 H10C 109.5
C9 C11 H11A 109.5
C9 C11 H11B 109.5
H11A C11 H11B 109.5
C9 C11 H11C 109.5
H11A C11 H11C 109.5
H11B C11 H11C 109.5
C9 C12 H12A 109.5
C9 C12 H12B 109.5
H12A C12 H12B 109.5
C9 C12 H12C 109.5
H12A C12 H12C 109.5
H12B C12 H12C 109.5
C15 C13 C14 106.8(3)
C15 C13 C4 109.0(3)
C14 C13 C4 107.9(3)
C15 C13 C16 114.1(3)
C14 C13 C16 106.4(3)
C4 C13 C16 112.3(3)
C13 C14 H14A 109.5
C13 C14 H14B 109.5
H14A C14 H14B 109.5
C13 C14 H14C 109.5
H14A C14 H14C 109.5
H14B C14 H14C 109.5
C13 C15 H15A 109.5
C13 C15 H15B 109.5
H15A C15 H15B 109.5
C13 C15 H15C 109.5
H15A C15 H15C 109.5
H15B C15 H15C 109.5
C13 C16 C17 123.9(3)
C13 C16 H16A 106.4
C17 C16 H16A 106.4
C13 C16 H16B 106.4
C17 C16 H16B 106.4
H16A C16 H16B 106.4
C19 C17 C18 107.3(3)
C19 C17 C20 109.8(3)
C18 C17 C20 108.8(3)
C19 C17 C16 112.3(3)
C18 C17 C16 106.1(3)
C20 C17 C16 112.3(3)
C17 C18 H18A 109.5
C17 C18 H18B 109.5
H18A C18 H18B 109.5
C17 C18 H18C 109.5
H18A C18 H18C 109.5
H18B C18 H18C 109.5
C17 C19 H19A 109.5
C17 C19 H19B 109.5
H19A C19 H19B 109.5
C17 C19 H19C 109.5
H19A C19 H19C 109.5
H19B C19 H19C 109.5
C17 C20 H20A 109.5
C17 C20 H20B 109.5
H20A C20 H20B 109.5
C17 C20 H20C 109.5
H20A C20 H20C 109.5
H20B C20 H20C 109.5
C22 C21 C25 129.3(3)
C22 C21 S2 109.1(3)
C25 C21 S2 121.7(3)
C21 C22 C23 115.0(3)
C21 C22 H22 122.5
C23 C22 H22 122.5
C24 C23 C22 112.6(3)
C24 C23 H23 123.7
C22 C23 H23 123.7
C23 C24 C33 129.1(3)
C23 C24 S2 110.2(3)
C33 C24 S2 120.7(3)
C21 C25 C26 107.3(3)
C21 C25 C27 109.5(3)
C26 C25 C27 106.9(3)
C21 C25 C28 112.3(3)
C26 C25 C28 106.8(3)
C27 C25 C28 113.7(3)
C25 C26 H26A 109.5
C25 C26 H26B 109.5
H26A C26 H26B 109.5
C25 C26 H26C 109.5
H26A C26 H26C 109.5
H26B C26 H26C 109.5
C25 C27 H27A 109.5
C25 C27 H27B 109.5
H27A C27 H27B 109.5
C25 C27 H27C 109.5
H27A C27 H27C 109.5
H27B C27 H27C 109.5
C25 C28 C29 123.8(3)
C25 C28 H28A 106.4
C29 C28 H28A 106.4
C25 C28 H28B 106.4
C29 C28 H28B 106.4
H28A C28 H28B 106.4
C31 C29 C30 108.5(3)
C31 C29 C32 107.6(3)
C30 C29 C32 109.6(3)
C31 C29 C28 106.3(3)
C30 C29 C28 112.9(3)
C32 C29 C28 111.7(3)
C29 C30 H30A 109.5
C29 C30 H30B 109.5
H30A C30 H30B 109.5
C29 C30 H30C 109.5
H30A C30 H30C 109.5
H30B C30 H30C 109.5
C29 C31 H31A 109.5
C29 C31 H31B 109.5
H31A C31 H31B 109.5
C29 C31 H31C 109.5
H31A C31 H31C 109.5
H31B C31 H31C 109.5
C29 C32 H32A 109.5
C29 C32 H32B 109.5
H32A C32 H32B 109.5
C29 C32 H32C 109.5
H32A C32 H32C 109.5
H32B C32 H32C 109.5
C24 C33 C35 110.1(3)
C24 C33 C34 109.7(3)
C35 C33 C34 107.7(3)
C24 C33 C36 111.8(3)
C35 C33 C36 112.5(3)
C34 C33 C36 104.7(3)
C33 C34 H34A 109.5
C33 C34 H34B 109.5
H34A C34 H34B 109.5
C33 C34 H34C 109.5
H34A C34 H34C 109.5
H34B C34 H34C 109.5
C33 C35 H35A 109.5
C33 C35 H35B 109.5
H35A C35 H35B 109.5
C33 C35 H35C 109.5
H35A C35 H35C 109.5
H35B C35 H35C 109.5
C37 C36 C33 123.2(3)
C37 C36 H36A 106.5
C33 C36 H36A 106.5
C37 C36 H36B 106.5
C33 C36 H36B 106.5
H36A C36 H36B 106.5
C39 C37 C38 108.4(4)
C39 C37 C36 115.0(3)
C38 C37 C36 106.2(4)
C39 C37 C40 106.6(4)
C38 C37 C40 106.9(4)
C36 C37 C40 113.4(3)
C37 C38 H38A 109.5
C37 C38 H38B 109.5
H38A C38 H38B 109.5
C37 C38 H38C 109.5
H38A C38 H38C 109.5
H38B C38 H38C 109.5
C37 C39 H39A 109.5
C37 C39 H39B 109.5
H39A C39 H39B 109.5
C37 C39 H39C 109.5
H39A C39 H39C 109.5
H39B C39 H39C 109.5
C37 C40 H40A 109.5
C37 C40 H40B 109.5
H40A C40 H40B 109.5
C37 C40 H40C 109.5
H40A C40 H40C 109.5
H40B C40 H40C 109.5

loop_
_geom_bond_atom_site_label_1
_geom_bond_atom_site_label_2
_geom_bond_distance
S1 C4 1.731(4)
S1 C1 1.743(4)
S2 C21 1.729(4)
S2 C24 1.745(3)
C1 C2 1.357(5)
C1 C5 1.520(5)
C2 C3 1.425(5)
C2 H2 0.9500
C3 C4 1.363(5)
C3 H3 0.9500
C4 C13 1.541(5)
C5 C7 1.534(5)
C5 C6 1.542(5)
C5 C8 1.536(6)
C6 H6A 0.9800
C6 H6B 0.9800
C6 H6C 0.9800
C7 H7A 0.9800
C7 H7B 0.9800
C7 H7C 0.9800
C8 C9 1.548(5)
C8 H8A 0.9900
C8 H8B 0.9900
C9 C11 1.522(6)
C9 C12 1.535(5)
C9 C10 1.544(6)
C10 H10A 0.9800
C10 H10B 0.9800
C10 H10C 0.9800
C11 H11A 0.9800
C11 H11B 0.9800
C11 H11C 0.9800
C12 H12A 0.9800
C12 H12B 0.9800
C12 H12C 0.9800
C13 C15 1.525(5)
C13 C14 1.533(5)
C13 C16 1.542(5)
C14 H14A 0.9800
C14 H14B 0.9800
C14 H14C 0.9800
C15 H15A 0.9800
C15 H15B 0.9800
C15 H15C 0.9800
C16 C17 1.567(5)
C16 H16A 0.9900
C16 H16B 0.9900
C17 C19 1.529(5)
C17 C18 1.529(5)
C17 C20 1.533(5)
C18 H18A 0.9800
C18 H18B 0.9800
C18 H18C 0.9800
C19 H19A 0.9800
C19 H19B 0.9800
C19 H19C 0.9800
C20 H20A 0.9800
C20 H20B 0.9800
C20 H20C 0.9800
C21 C22 1.365(5)
C21 C25 1.517(5)
C22 C23 1.423(5)
C22 H22 0.9500
C23 C24 1.358(5)
C23 H23 0.9500
C24 C33 1.512(5)
C25 C26 1.549(5)
C25 C27 1.544(5)
C25 C28 1.548(5)
C26 H26A 0.9800
C26 H26B 0.9800
C26 H26C 0.9800
C27 H27A 0.9800
C27 H27B 0.9800
C27 H27C 0.9800
C28 C29 1.554(5)
C28 H28A 0.9900
C28 H28B 0.9900
C29 C31 1.525(5)
C29 C30 1.525(5)
C29 C32 1.532(5)
C30 H30A 0.9800
C30 H30B 0.9800
C30 H30C 0.9800
C31 H31A 0.9800
C31 H31B 0.9800
C31 H31C 0.9800
C32 H32A 0.9800
C32 H32B 0.9800
C32 H32C 0.9800
C33 C35 1.532(5)
C33 C34 1.548(5)
C33 C36 1.586(5)
C34 H34A 0.9800
C34 H34B 0.9800
C34 H34C 0.9800
C35 H35A 0.9800
C35 H35B 0.9800
C35 H35C 0.9800
C36 C37 1.541(6)
C36 H36A 0.9900
C36 H36B 0.9900
C37 C39 1.516(6)
C37 C38 1.519(6)
C37 C40 1.559(6)
C38 H38A 0.9800
C38 H38B 0.9800
C38 H38C 0.9800
C39 H39A 0.9800
C39 H39B 0.9800
C39 H39C 0.9800
C40 H40A 0.9800
C40 H40B 0.9800
C40 H40C 0.9800

loop_
_geom_hbond_atom_site_label_D
_geom_hbond_atom_site_label_H
_geom_hbond_atom_site_label_A
_geom_hbond_distance_DH
_geom_hbond_distance_HA
_geom_hbond_distance_DA
_geom_hbond_angle_DHA
C8 H8B S1 0.99 2.82 3.301(4) 111
C16 H16A S1 0.99 2.78 3.243(4) 109
C28 H28A S2 0.99 2.72 3.209(4) 111
C36 H36A S2 0.99 2.86 3.312(4) 108

loop_
_geom_torsion_atom_site_label_1
_geom_torsion_atom_site_label_2
_geom_torsion_atom_site_label_3
_geom_torsion_atom_site_label_4
_geom_torsion
C4 S1 C1 C2 -1.4(3)
C4 S1 C1 C5 179.5(3)
C5 C1 C2 C3 -179.0(4)
S1 C1 C2 C3 2.0(4)
C1 C2 C3 C4 -1.7(5)
C2 C3 C4 C13 -176.0(3)
C2 C3 C4 S1 0.6(4)
C1 S1 C4 C3 0.4(3)
C1 S1 C4 C13 177.3(3)
C2 C1 C5 C7 -4.3(6)
S1 C1 C5 C7 174.7(3)
C2 C1 C5 C6 -120.7(4)
S1 C1 C5 C6 58.3(4)
C2 C1 C5 C8 121.8(4)
S1 C1 C5 C8 -59.2(4)
C1 C5 C8 C9 -71.6(4)
C7 C5 C8 C9 52.1(5)
C6 C5 C8 C9 169.6(4)
C5 C8 C9 C11 -79.2(5)
C5 C8 C9 C12 45.1(5)
C5 C8 C9 C10 163.9(4)
C3 C4 C13 C15 -8.5(5)
S1 C4 C13 C15 175.2(3)
C3 C4 C13 C14 107.1(4)
S1 C4 C13 C14 -69.2(4)
C3 C4 C13 C16 -135.9(4)
S1 C4 C13 C16 47.8(4)
C15 C13 C16 C17 -55.2(5)
C14 C13 C16 C17 -172.6(3)
C4 C13 C16 C17 69.6(4)
C13 C16 C17 C19 72.5(5)
C13 C16 C17 C18 -170.7(3)
C13 C16 C17 C20 -51.9(5)
C24 S2 C21 C22 -0.1(3)
C24 S2 C21 C25 178.2(3)
C25 C21 C22 C23 -176.8(3)
S2 C21 C22 C23 1.2(4)
C21 C22 C23 C24 -2.2(5)
C22 C23 C24 C33 179.4(4)
C22 C23 C24 S2 2.0(4)
C21 S2 C24 C23 -1.2(3)
C21 S2 C24 C33 -178.8(3)
C22 C21 C25 C26 105.5(4)
S2 C21 C25 C26 -72.4(3)
C22 C21 C25 C27 -10.2(5)
S2 C21 C25 C27 172.0(3)
C22 C21 C25 C28 -137.4(4)
S2 C21 C25 C28 44.7(4)
C21 C25 C28 C29 73.7(4)
C26 C25 C28 C29 -168.9(3)
C27 C25 C28 C29 -51.4(4)
C25 C28 C29 C31 -166.2(3)
C25 C28 C29 C30 -47.3(5)
C25 C28 C29 C32 76.7(4)
C23 C24 C33 C35 -0.1(5)
S2 C24 C33 C35 177.0(3)
C23 C24 C33 C34 -118.5(4)
S2 C24 C33 C34 58.6(4)
C23 C24 C33 C36 125.7(4)
S2 C24 C33 C36 -57.1(4)
C24 C33 C36 C37 -68.1(4)
C35 C33 C36 C37 56.4(5)
C34 C33 C36 C37 173.1(3)
C33 C36 C37 C39 49.9(5)
C33 C36 C37 C38 169.8(4)
C33 C36 C37 C40 -73.1(5)

loop_
_cod_related_entry_id
_cod_related_entry_database
_cod_related_entry_code
1 ChemSpider 536214
